data_7121689
loop_
_publ_author_name
'Martin, N. P.'
'M\"arz, J'
'Feuchter, H.'
'Duval, S.'
'Roussel, P.'
'Henry, N.'
'Ikeda-Ohno, A'
'Loiseau, T.'
'Volkringer, C.'

_publ_section_title
;
 Synthesis and structural characterization of the first neptunium based
 metal-organic frameworks incorporating {Np<sub>6</sub>O<sub>8</sub>}
 hexanuclear clusters.
;
_journal_issue 51
_journal_name_full 'Chemical communications (Cambridge, England)'
_journal_page_first 6979
_journal_page_last 6982
_journal_paper_doi 10.1039/c8cc03121e
_journal_volume 54
_journal_year 2018
_chemical_formula_moiety '(Np1 4+)2(C8 O4 H4 2-)2(C3 N1 O1 H7)'
_chemical_formula_sum 'C22 H22 N2 Np O10'
_chemical_formula_weight 711.41
_space_group_crystal_system monoclinic
_space_group_IT_number 15
_space_group_name_Hall '-C 2yc'
_space_group_name_H-M_alt 'C 1 2/c 1'
_symmetry_space_group_name_Hall '-C 2yc'
_symmetry_space_group_name_H-M 'C 1 2/c 1'
_atom_sites_solution_hydrogens geom
_audit_creation_date 2016-03-23
_audit_creation_method
;
Olex2 1.2
(compiled 2015.01.26 svn.r3150 for OlexSys, GUI svn.r4998)
;
_audit_update_record
;
2018-04-18 deposited with the CCDC.
2018-05-16 downloaded from the CCDC.
;
_cell_angle_alpha 90
_cell_angle_beta 101.4300(10)
_cell_angle_gamma 90
_cell_formula_units_Z 4
_cell_length_a 15.3450(7)
_cell_length_b 11.4621(4)
_cell_length_c 13.3406(6)
_cell_measurement_reflns_used 6569
_cell_measurement_temperature 297.31
_cell_measurement_theta_max 25.05
_cell_measurement_theta_min 2.23
_cell_volume 2299.89(17)
_computing_cell_refinement 'SAINT v8.34A (Bruker, 2013)'
_computing_data_reduction 'SAINT v8.34A (Bruker, 2013)'
_computing_molecular_graphics 'Olex2 (Dolomanov et al., 2009)'
_computing_publication_material 'Olex2 (Dolomanov et al., 2009)'
_computing_structure_refinement 'XL (Sheldrick, 2008)'
_diffrn_ambient_temperature 297.31
_diffrn_detector 'Bruker APEX2 area detector'
_diffrn_detector_area_resol_mean 7.9
_diffrn_detector_type 'CCD area detector'
_diffrn_measured_fraction_theta_full 0.999
_diffrn_measured_fraction_theta_max 0.999
_diffrn_measurement_device 'three-circle diffractometer'
_diffrn_measurement_device_type 'Bruker APEX-II CCD'
_diffrn_measurement_method '\f and \w scans'
_diffrn_radiation_monochromator 'mirror optics'
_diffrn_radiation_probe x-ray
_diffrn_radiation_type MoK\a
_diffrn_radiation_wavelength 0.71073
_diffrn_reflns_av_R_equivalents 0.0667
_diffrn_reflns_av_unetI/netI 0.0481
_diffrn_reflns_Laue_measured_fraction_full 0.999
_diffrn_reflns_Laue_measured_fraction_max 0.999
_diffrn_reflns_limit_h_max 18
_diffrn_reflns_limit_h_min -18
_diffrn_reflns_limit_k_max 13
_diffrn_reflns_limit_k_min -13
_diffrn_reflns_limit_l_max 15
_diffrn_reflns_limit_l_min -15
_diffrn_reflns_number 13623
_diffrn_reflns_point_group_measured_fraction_full 0.999
_diffrn_reflns_point_group_measured_fraction_max 0.999
_diffrn_reflns_theta_full 25.025
_diffrn_reflns_theta_max 25.025
_diffrn_reflns_theta_min 2.873
_diffrn_source 'microfocus sealed X-ray tube'
_diffrn_source_type 'Incoatec I\ms'
_diffrn_standards_number 0
_exptl_absorpt_coefficient_mu 4.580
_exptl_absorpt_correction_T_max 0.7452
_exptl_absorpt_correction_T_min 0.6355
_exptl_absorpt_correction_type multi-scan
_exptl_absorpt_process_details sadabs
_exptl_crystal_colour brown
_exptl_crystal_colour_primary brown
_exptl_crystal_density_diffrn 2.055
_exptl_crystal_description plate
_exptl_crystal_F_000 1364
_exptl_crystal_size_max 0.037
_exptl_crystal_size_mid 0.02
_exptl_crystal_size_min 0.017
_refine_diff_density_max 1.113
_refine_diff_density_min -1.787
_refine_diff_density_rms 0.150
_refine_ls_extinction_coef 0.00031(5)
_refine_ls_extinction_expression Fc^*^=kFc[1+0.001xFc^2^\l^3^/sin(2\q)]^-1/4^
_refine_ls_extinction_method 'SHELXL-2014/7 (Sheldrick 2014'
_refine_ls_goodness_of_fit_ref 1.130
_refine_ls_hydrogen_treatment constr
_refine_ls_matrix_type full
_refine_ls_number_parameters 164
_refine_ls_number_reflns 2029
_refine_ls_number_restraints 3
_refine_ls_restrained_S_all 1.130
_refine_ls_R_factor_all 0.0435
_refine_ls_R_factor_gt 0.0329
_refine_ls_shift/su_max 0.001
_refine_ls_shift/su_mean 0.000
_refine_ls_structure_factor_coef Fsqd
_refine_ls_weighting_details 'w=1/[\s^2^(Fo^2^)+13.8292P] where P=(Fo^2^+2Fc^2^)/3'
_refine_ls_weighting_scheme calc
_refine_ls_wR_factor_gt 0.0507
_refine_ls_wR_factor_ref 0.0525
_reflns_Friedel_coverage 0.000
_reflns_number_gt 1807
_reflns_number_total 2029
_reflns_threshold_expression 'I > 2\s(I)'
_cod_data_source_file c8cc03121e2.cif
_cod_data_source_block mo_nm8training_0m_a
_cod_depositor_comments 'Adding full bibliography for 7121688--7121693.cif.'
_cod_database_code 7121689
_shelx_space_group_comment
;
The symmetry employed for this shelxl refinement is uniquely defined
by the following loop, which should always be used as a source of
symmetry information in preference to the above space-group names.
They are only intended as comments.
;
_shelx_estimated_absorpt_t_max 0.926
_shelx_estimated_absorpt_t_min 0.849
_olex2_refinement_description
;
1. Fixed Uiso
 At 1.2 times of:
  All C(H) groups
 At 1.5 times of:
  All C(H,H,H) groups
2. Rigid bond restraints
 C4, C5, C6
 with sigma for 1-2 distances of 0.005 and sigma for 1-3 distances of 0.005
3.a Aromatic/amide H refined with riding coordinates:
 C3(H3), C4(H4), C9(H9), C10(H10), C11(H11)
3.b Idealised Me refined as rotating group:
 C12(H12A,H12B,H12C), C13(H13A,H13B,H13C)
;
_shelx_shelxl_version_number 2014/7
_olex2_submission_special_instructions 'No special instructions were received'

loop_
_space_group_symop_operation_xyz
'x, y, z'
'-x, y, -z+1/2'
'x+1/2, y+1/2, z'
'-x+1/2, y+1/2, -z+1/2'
'-x, -y, -z'
'x, -y, z-1/2'
'-x+1/2, -y+1/2, -z'
'x+1/2, -y+1/2, z-1/2'

loop_
_atom_site_label
_atom_site_type_symbol
_atom_site_fract_x
_atom_site_fract_y
_atom_site_fract_z
_atom_site_U_iso_or_equiv
_atom_site_adp_type
_atom_site_occupancy
_atom_site_site_symmetry_order
_atom_site_calc_flag
_atom_site_refinement_flags_posn
_atom_site_refinement_flags_adp
_atom_site_refinement_flags_occupancy
Np1 Np 0.5000 0.13028(2) 0.7500 0.01837(12) Uani 1 2 d S T P
O1 O 0.5266(3) 0.3228(3) 0.8324(3) 0.0369(10) Uani 1 1 d . . .
O2 O 0.5458(3) 0.9343(3) 0.6979(3) 0.0402(10) Uani 1 1 d . . .
O3 O 0.6423(3) 0.1992(4) 0.7176(3) 0.0455(11) Uani 1 1 d . . .
O4 O 0.5529(3) 0.1372(3) 0.5842(3) 0.0404(10) Uani 1 1 d . . .
O5 O 0.3827(3) 0.0817(3) 0.6165(3) 0.0393(10) Uani 1 1 d . . .
N1 N 0.2769(3) 0.0821(4) 0.4740(4) 0.0394(13) Uani 1 1 d . . .
C1 C 0.5000 0.3782(7) 0.7500 0.0301(18) Uani 1 2 d S T P
C2 C 0.5000 0.5095(7) 0.7500 0.032(2) Uani 1 2 d S T P
C3 C 0.4828(4) 0.5678(5) 0.8328(5) 0.0387(16) Uani 1 1 d . . .
H3 H 0.4732 0.5265 0.8895 0.046 Uiso 1 1 calc R . .
C4 C 0.4795(4) 0.6883(5) 0.8327(5) 0.0433(16) Uani 1 1 d . U .
H4 H 0.4638 0.7279 0.8874 0.052 Uiso 1 1 calc R . .
C5 C 0.5000 0.7508(6) 0.7500 0.033(2) Uani 1 2 d S TU P
C6 C 0.5000 0.8842(6) 0.7500 0.0218(15) Uani 1 2 d S TU P
C7 C 0.6229(3) 0.1820(4) 0.6258(4) 0.0163(11) Uani 1 1 d . . .
C8 C 0.6902(4) 0.2164(5) 0.5609(5) 0.0335(14) Uani 1 1 d . . .
C9 C 0.6711(4) 0.1969(5) 0.4562(5) 0.0418(16) Uani 1 1 d . . .
H9 H 0.6177 0.1616 0.4264 0.050 Uiso 1 1 calc R . .
C10 C 0.7301(4) 0.2293(5) 0.3957(5) 0.0427(16) Uani 1 1 d . . .
H10 H 0.7167 0.2147 0.3258 0.051 Uiso 1 1 calc R . .
C11 C 0.3598(4) 0.0839(4) 0.5227(5) 0.0349(15) Uani 1 1 d . . .
H11 H 0.4040 0.0870 0.4841 0.042 Uiso 1 1 calc R . .
C12 C 0.2053(4) 0.0773(7) 0.5299(6) 0.065(2) Uani 1 1 d . . .
H12A H 0.2240 0.1138 0.5955 0.097 Uiso 1 1 calc GR . .
H12B H 0.1900 -0.0026 0.5393 0.097 Uiso 1 1 calc GR . .
H12C H 0.1544 0.1177 0.4921 0.097 Uiso 1 1 calc GR . .
C13 C 0.2520(5) 0.0792(7) 0.3623(5) 0.067(2) Uani 1 1 d . . .
H13A H 0.2151 0.1453 0.3388 0.101 Uiso 1 1 calc GR . .
H13B H 0.2198 0.0087 0.3412 0.101 Uiso 1 1 calc GR . .
H13C H 0.3046 0.0818 0.3337 0.101 Uiso 1 1 calc GR . .

loop_
_atom_site_aniso_label
_atom_site_aniso_U_11
_atom_site_aniso_U_22
_atom_site_aniso_U_33
_atom_site_aniso_U_23
_atom_site_aniso_U_13
_atom_site_aniso_U_12
Np1 0.02109(18) 0.01190(15) 0.02398(19) 0.000 0.00893(12) 0.000
O1 0.051(3) 0.0189(19) 0.040(3) -0.0028(18) 0.007(2) -0.0002(18)
O2 0.051(3) 0.020(2) 0.055(3) -0.0041(19) 0.025(2) 0.0007(19)
O3 0.032(2) 0.059(3) 0.049(3) 0.006(2) 0.015(2) -0.011(2)
O4 0.040(2) 0.040(2) 0.045(2) 0.002(2) 0.019(2) -0.007(2)
O5 0.037(2) 0.045(2) 0.034(3) -0.0080(19) 0.001(2) -0.0073(19)
N1 0.029(3) 0.047(3) 0.040(3) 0.000(2) 0.001(3) 0.002(2)
C1 0.033(4) 0.014(4) 0.045(5) 0.000 0.012(4) 0.000
C2 0.027(5) 0.030(4) 0.041(6) 0.000 0.012(4) 0.000
C3 0.058(4) 0.020(3) 0.043(4) 0.006(3) 0.022(3) -0.005(3)
C4 0.056(4) 0.026(3) 0.053(4) 0.002(3) 0.021(4) -0.007(3)
C5 0.039(5) 0.015(3) 0.043(5) 0.000 0.006(4) 0.000
C6 0.022(4) 0.022(3) 0.023(4) 0.000 0.009(3) 0.000
C7 0.018(3) 0.017(2) 0.016(3) -0.001(2) 0.007(2) -0.006(2)
C8 0.033(4) 0.035(3) 0.033(4) 0.000(3) 0.006(3) -0.001(3)
C9 0.034(4) 0.048(4) 0.042(4) -0.004(3) 0.005(3) -0.012(3)
C10 0.042(4) 0.060(4) 0.027(4) -0.002(3) 0.011(3) -0.015(3)
C11 0.033(4) 0.026(3) 0.046(4) -0.003(3) 0.011(3) -0.002(3)
C12 0.037(4) 0.091(6) 0.069(5) 0.002(4) 0.017(4) 0.005(4)
C13 0.053(5) 0.095(6) 0.051(5) 0.008(4) 0.001(4) 0.016(4)

loop_
_atom_type_symbol
_atom_type_description
_atom_type_scat_dispersion_real
_atom_type_scat_dispersion_imag
_atom_type_scat_source
C C 0.0033 0.0016 'International Tables Vol C Tables 4.2.6.8 and 6.1.1.4'
H H 0.0000 0.0000 'International Tables Vol C Tables 4.2.6.8 and 6.1.1.4'
N N 0.0061 0.0033 'International Tables Vol C Tables 4.2.6.8 and 6.1.1.4'
Np Np -11.4937 4.1493 'International Tables Vol C Tables 4.2.6.8 and 6.1.1.4'
O O 0.0106 0.0060 'International Tables Vol C Tables 4.2.6.8 and 6.1.1.4'

loop_
_geom_angle_atom_site_label_1
_geom_angle_atom_site_label_2
_geom_angle_atom_site_label_3
_geom_angle
_geom_angle_site_symmetry_1
_geom_angle_site_symmetry_3
O1 Np1 O1 52.75(18) . 2_656
O1 Np1 O2 154.26(13) . 1_545
O1 Np1 O2 135.55(13) 2_656 1_545
O1 Np1 O2 154.26(13) 2_656 2_646
O1 Np1 O2 135.54(13) . 2_646
O1 Np1 O4 68.37(13) . 2_656
O1 Np1 O4 108.19(13) . .
O1 Np1 O4 108.19(13) 2_656 2_656
O1 Np1 O4 68.37(13) 2_656 .
O1 Np1 C7 90.17(14) 2_656 2_656
O1 Np1 C7 90.17(14) . .
O1 Np1 C7 67.59(13) 2_656 .
O1 Np1 C7 67.59(13) . 2_656
O2 Np1 O2 51.40(18) 2_646 1_545
O2 Np1 O4 115.65(13) 2_646 .
O2 Np1 O4 115.66(13) 1_545 2_656
O2 Np1 O4 67.90(13) 1_545 .
O2 Np1 O4 67.90(13) 2_646 2_656
O2 Np1 C7 127.85(13) 1_545 2_656
O2 Np1 C7 127.85(13) 2_646 .
O2 Np1 C7 76.52(13) 1_545 .
O2 Np1 C7 76.52(13) 2_646 2_656
O3 Np1 O1 73.39(14) . .
O3 Np1 O1 73.39(14) 2_656 2_656
O3 Np1 O1 72.89(14) . 2_656
O3 Np1 O1 72.89(14) 2_656 .
O3 Np1 O2 86.04(14) 2_656 2_646
O3 Np1 O2 130.73(14) 2_656 1_545
O3 Np1 O2 130.73(13) . 2_646
O3 Np1 O2 86.04(14) . 1_545
O3 Np1 O3 142.2(2) . 2_656
O3 Np1 O4 127.18(14) 2_656 .
O3 Np1 O4 127.18(14) . 2_656
O3 Np1 O4 51.34(13) 2_656 2_656
O3 Np1 O4 51.34(13) . .
O3 Np1 C7 139.92(14) . 2_656
O3 Np1 C7 25.59(13) . .
O3 Np1 C7 139.92(14) 2_656 .
O3 Np1 C7 25.60(13) 2_656 2_656
O4 Np1 O4 176.39(18) 2_656 .
O4 Np1 C7 152.53(13) 2_656 .
O4 Np1 C7 25.77(13) . .
O4 Np1 C7 152.53(13) . 2_656
O4 Np1 C7 25.77(13) 2_656 2_656
O5 Np1 O1 126.06(13) 2_656 2_656
O5 Np1 O1 80.71(13) . 2_656
O5 Np1 O1 80.72(13) 2_656 .
O5 Np1 O1 126.06(13) . .
O5 Np1 O2 77.86(14) 2_656 2_646
O5 Np1 O2 77.33(14) . 2_646
O5 Np1 O2 77.33(14) 2_656 1_545
O5 Np1 O2 77.86(14) . 1_545
O5 Np1 O3 121.58(15) . .
O5 Np1 O3 68.33(14) . 2_656
O5 Np1 O3 121.58(15) 2_656 2_656
O5 Np1 O3 68.33(14) 2_656 .
O5 Np1 O4 70.68(14) . .
O5 Np1 O4 70.68(14) 2_656 2_656
O5 Np1 O4 110.24(14) . 2_656
O5 Np1 O4 110.24(14) 2_656 .
O5 Np1 O5 152.41(19) . 2_656
O5 Np1 C7 96.12(15) 2_656 2_656
O5 Np1 C7 89.66(15) . 2_656
O5 Np1 C7 96.12(15) . .
O5 Np1 C7 89.66(15) 2_656 .
C7 Np1 C7 155.62(19) . 2_656
C1 O1 Np1 93.8(4) . .
C6 O2 Np1 92.2(4) . 1_565
C7 O3 Np1 94.4(3) . .
C7 O4 Np1 91.2(3) . .
C11 O5 Np1 142.4(4) . .
C11 N1 C12 120.5(5) . .
C11 N1 C13 122.6(6) . .
C12 N1 C13 116.9(5) . .
O1 C1 Np1 59.9(3) 2_656 .
O1 C1 Np1 59.9(3) . .
O1 C1 O1 119.7(7) 2_656 .
O1 C1 C2 120.1(3) 2_656 .
O1 C1 C2 120.1(3) . .
C2 C1 Np1 180.0 . .
C3 C2 C1 119.4(4) 2_656 .
C3 C2 C1 119.4(4) . .
C3 C2 C3 121.1(7) 2_656 .
C2 C3 H3 119.9 . .
C2 C3 C4 120.3(6) . .
C4 C3 H3 119.9 . .
C3 C4 H4 120.1 . .
C3 C4 C5 119.7(6) . .
C5 C4 H4 120.1 . .
C4 C5 C4 118.7(7) . 2_656
C4 C5 C6 120.7(4) . .
C4 C5 C6 120.7(4) 2_656 .
O2 C6 Np1 62.1(4) . 1_565
O2 C6 Np1 62.1(4) 2_656 1_565
O2 C6 O2 124.1(7) 2_656 .
O2 C6 C5 117.9(4) 2_656 .
O2 C6 C5 117.9(4) . .
C5 C6 Np1 180.0 . 1_565
O3 C7 Np1 60.0(3) . .
O3 C7 O4 122.9(5) . .
O3 C7 C8 118.1(5) . .
O4 C7 Np1 63.0(3) . .
O4 C7 C8 119.0(5) . .
C8 C7 Np1 177.0(3) . .
C9 C8 C7 119.9(5) . .
C9 C8 C10 118.9(6) . 7_656
C10 C8 C7 121.2(5) 7_656 .
C8 C9 H9 119.5 . .
C10 C9 C8 120.9(6) . .
C10 C9 H9 119.5 . .
C8 C10 H10 119.9 7_656 .
C9 C10 C8 120.2(6) . 7_656
C9 C10 H10 119.9 . .
O5 C11 N1 123.9(6) . .
O5 C11 H11 118.0 . .
N1 C11 H11 118.0 . .
N1 C12 H12A 109.5 . .
N1 C12 H12B 109.5 . .
N1 C12 H12C 109.5 . .
H12A C12 H12B 109.5 . .
H12A C12 H12C 109.5 . .
H12B C12 H12C 109.5 . .
N1 C13 H13A 109.5 . .
N1 C13 H13B 109.5 . .
N1 C13 H13C 109.5 . .
H13A C13 H13B 109.5 . .
H13A C13 H13C 109.5 . .
H13B C13 H13C 109.5 . .

loop_
_geom_bond_atom_site_label_1
_geom_bond_atom_site_label_2
_geom_bond_distance
_geom_bond_site_symmetry_2
Np1 O1 2.463(3) .
Np1 O1 2.463(3) 2_656
Np1 O2 2.493(3) 1_545
Np1 O2 2.493(3) 2_646
Np1 O3 2.441(4) 2_656
Np1 O3 2.441(4) .
Np1 O4 2.504(4) .
Np1 O4 2.504(4) 2_656
Np1 O5 2.334(4) .
Np1 O5 2.334(4) 2_656
Np1 C7 2.810(5) .
Np1 C7 2.810(5) 2_656
O1 C1 1.265(5) .
O2 Np1 2.493(3) 1_565
O2 C6 1.224(5) .
O3 C7 1.217(6) .
O4 C7 1.222(6) .
O5 C11 1.231(7) .
N1 C11 1.308(7) .
N1 C12 1.446(8) .
N1 C13 1.464(8) .
C1 O1 1.265(5) 2_656
C1 C2 1.505(10) .
C2 C3 1.361(7) .
C2 C3 1.361(7) 2_656
C3 H3 0.9300 .
C3 C4 1.382(7) .
C4 H4 0.9300 .
C4 C5 1.402(7) .
C5 C4 1.402(7) 2_656
C5 C6 1.530(10) .
C6 Np1 2.820(7) 1_565
C6 O2 1.224(5) 2_656
C7 C8 1.524(7) .
C8 C9 1.388(8) .
C8 C10 1.392(8) 7_656
C9 H9 0.9300 .
C9 C10 1.378(8) .
C10 C8 1.392(8) 7_656
C10 H10 0.9300 .
C11 H11 0.9300 .
C12 H12A 0.9600 .
C12 H12B 0.9600 .
C12 H12C 0.9600 .
C13 H13A 0.9600 .
C13 H13B 0.9600 .
C13 H13C 0.9600 .
